data_7043942
loop_
_publ_author_name
'Mandal, Sukhendu'
'Rao, Purnachandra'
'chaudhary, Sonu Pratap'
'Arjun, U.'
'Kuznetsov, Denis'
'Nath, Ramesh Chandra'

_publ_section_title
;
 Magnetic Diversity in Three-dimensional 2-Fold Interpenetrated Structure:
 Story of Two Compounds
;
_journal_name_full 'Dalton Trans.'
_journal_paper_doi 10.1039/C7DT02004J
_journal_year 2017
_chemical_formula_sum 'C76 H71 N12 Ni2 O18'
_chemical_formula_weight 1557.86
_chemical_name_common Nickel
_chemical_name_systematic
;
 ?
;
_space_group_crystal_system triclinic
_space_group_IT_number 2
_space_group_name_Hall '-P 1'
_space_group_name_H-M_alt 'P -1'
_symmetry_space_group_name_Hall '-P 1'
_symmetry_space_group_name_H-M 'P -1'
_atom_sites_solution_hydrogens geom
_audit_creation_method SHELXL-2014
_audit_update_record
;
2017-05-06 deposited with the CCDC.
2017-08-09 downloaded from the CCDC.
;
_cell_angle_alpha 90.7630(10)
_cell_angle_beta 93.2890(10)
_cell_angle_gamma 99.624(2)
_cell_formula_units_Z 2
_cell_length_a 10.1996(3)
_cell_length_b 14.8778(5)
_cell_length_c 24.9089(7)
_cell_measurement_reflns_used 67242
_cell_measurement_temperature 293(2)
_cell_measurement_theta_max 28.363
_cell_measurement_theta_min 0.819
_cell_volume 3719.5(2)
_computing_structure_refinement 'SHELXL-2014 (Sheldrick, 2014)'
_diffrn_ambient_temperature 293(2)
_diffrn_detector_area_resol_mean 0
_diffrn_measured_fraction_theta_full 0.994
_diffrn_measured_fraction_theta_max 0.978
_diffrn_measurement_device_type 'Bruker APEX-II CCD'
_diffrn_measurement_method '\f and \w scans'
_diffrn_radiation_type MoK\a
_diffrn_radiation_wavelength 0.71073
_diffrn_reflns_av_R_equivalents 0.1676
_diffrn_reflns_av_unetI/netI 0.2412
_diffrn_reflns_Laue_measured_fraction_full 0.994
_diffrn_reflns_Laue_measured_fraction_max 0.978
_diffrn_reflns_limit_h_max 13
_diffrn_reflns_limit_h_min -13
_diffrn_reflns_limit_k_max 19
_diffrn_reflns_limit_k_min -19
_diffrn_reflns_limit_l_max 33
_diffrn_reflns_limit_l_min -33
_diffrn_reflns_number 67242
_diffrn_reflns_point_group_measured_fraction_full 0.994
_diffrn_reflns_point_group_measured_fraction_max 0.978
_diffrn_reflns_theta_full 25.242
_diffrn_reflns_theta_max 28.363
_diffrn_reflns_theta_min 0.819
_diffrn_source 'sealed tube'
_exptl_absorpt_coefficient_mu 0.585
_exptl_absorpt_correction_T_max 0.983
_exptl_absorpt_correction_T_min 0.933
_exptl_absorpt_correction_type multi-scan
_exptl_absorpt_process_details SADABS
_exptl_crystal_colour green
_exptl_crystal_density_diffrn 1.391
_exptl_crystal_density_method none
_exptl_crystal_description Needle
_exptl_crystal_F_000 1622
_exptl_crystal_size_max 0.120
_exptl_crystal_size_mid 0.120
_exptl_crystal_size_min 0.030
_refine_diff_density_max 0.836
_refine_diff_density_min -0.803
_refine_diff_density_rms 0.117
_refine_ls_extinction_method none
_refine_ls_goodness_of_fit_ref 0.799
_refine_ls_hydrogen_treatment constr
_refine_ls_matrix_type full
_refine_ls_number_parameters 982
_refine_ls_number_reflns 18191
_refine_ls_number_restraints 0
_refine_ls_restrained_S_all 0.799
_refine_ls_R_factor_all 0.1776
_refine_ls_R_factor_gt 0.0554
_refine_ls_shift/su_max 0.000
_refine_ls_shift/su_mean 0.000
_refine_ls_structure_factor_coef Fsqd
_refine_ls_weighting_details 'w=1/[\s^2^(Fo^2^)+(0.0598P)^2^] where P=(Fo^2^+2Fc^2^)/3'
_refine_ls_weighting_scheme calc
_refine_ls_wR_factor_gt 0.1160
_refine_ls_wR_factor_ref 0.1613
_reflns_Friedel_coverage 0.000
_reflns_number_gt 6624
_reflns_number_total 18191
_reflns_threshold_expression 'I > 2\s(I)'
_cod_data_source_file c7dt02004j2.cif
_cod_data_source_block shelx_CCDC1
_cod_database_code 7043942
_shelx_space_group_comment
;
The symmetry employed for this shelxl refinement is uniquely defined
by the following loop, which should always be used as a source of
symmetry information in preference to the above space-group names.
They are only intended as comments.
;
_shelx_estimated_absorpt_t_min 0.933
_shelx_estimated_absorpt_t_max 0.983
_shelxl_version_number 2014-3

loop_
_space_group_symop_operation_xyz
'x, y, z'
'-x, -y, -z'

loop_
_atom_site_label
_atom_site_type_symbol
_atom_site_fract_x
_atom_site_fract_y
_atom_site_fract_z
_atom_site_U_iso_or_equiv
_atom_site_adp_type
_atom_site_occupancy
_atom_site_site_symmetry_order
_atom_site_calc_flag
_atom_site_refinement_flags_posn
_atom_site_refinement_flags_adp
Ni2 Ni 0.47698(5) 0.35542(4) 0.01254(2) 0.02377(16) Uani 1 1 d . .
Ni1 Ni 0.02632(5) 0.14500(4) 0.50948(2) 0.02371(16) Uani 1 1 d . .
O56 O 0.1955(3) 0.09209(19) 0.51683(10) 0.0310(7) Uani 1 1 d . .
O70 O -0.1378(3) 0.0490(2) 0.51760(11) 0.0364(8) Uani 1 1 d . .
C50 C 0.0332(11) 0.4334(6) 0.1717(4) 0.196(5) Uani 1 1 d . .
H50A H 0.0860 0.4230 0.1423 0.294 Uiso 1 1 calc R U
H50B H -0.0590 0.4111 0.1620 0.294 Uiso 1 1 calc R U
H50C H 0.0609 0.4019 0.2027 0.294 Uiso 1 1 calc R U
O5 O 0.3225(4) 0.3835(3) -0.27115(13) 0.0920(16) Uani 1 1 d . .
C35 C 0.4871(5) 0.1916(3) 0.01136(15) 0.0294(11) Uani 1 1 d . .
O O 0.6434(3) 0.4515(2) 0.01868(12) 0.0383(8) Uani 1 1 d . .
C202 C 0.8654(4) 0.5074(3) 0.00003(15) 0.0255(10) Uani 1 1 d . .
O58 O 0.3086(3) 0.4080(2) 0.01190(10) 0.0328(8) Uani 1 1 d . .
O4 O 0.5936(3) 0.24797(19) 0.01673(10) 0.0314(8) Uani 1 1 d . .
O3 O 0.3752(3) 0.2176(2) 0.00923(11) 0.0365(8) Uani 1 1 d . .
N6 N 0.4840(4) 0.3532(2) -0.07127(13) 0.0320(9) Uani 1 1 d . .
O1 O -0.0959(3) 0.1971(2) 1.00855(11) 0.0405(9) Uani 1 1 d . .
N4 N 0.0161(4) 0.1326(2) 0.42617(13) 0.0321(9) Uani 1 1 d . .
N3 N 0.0261(4) 0.1607(2) 0.59302(12) 0.0293(9) Uani 1 1 d . .
C60 C 0.2211(4) 0.0176(3) 0.50007(14) 0.0234(10) Uani 1 1 d . .
C8 C 0.9608(4) 0.5826(3) -0.00910(16) 0.0307(11) Uani 1 1 d . .
H8 H 0.9344 0.6386 -0.0152 0.037 Uiso 1 1 calc R U
O2 O 0.5914(3) 0.3047(2) -0.48708(11) 0.0420(9) Uani 1 1 d . .
C5 C 0.7207(4) 0.5165(3) 0.00126(14) 0.0220(10) Uani 1 1 d . .
N10 N 0.5404(6) 0.0341(4) 0.17256(19) 0.0842(19) Uani 1 1 d . .
O52 O 0.1579(5) 0.6447(4) 0.23606(18) 0.1008(18) Uani 1 1 d . .
C02 C 0.5954(5) 0.3641(4) 0.12465(18) 0.0592(17) Uani 1 1 d . .
H02 H 0.6736 0.3708 0.1065 0.071 Uiso 1 1 calc R U
C03 C 0.4145(6) 0.3944(5) 0.3983(2) 0.082(2) Uani 1 1 d . .
H03 H 0.3579 0.4359 0.3900 0.098 Uiso 1 1 calc R U
O150 O 0.6930(5) 0.1112(5) 0.2309(2) 0.129(2) Uani 1 1 d . .
H150 H 0.6319 0.1385 0.2373 0.193 Uiso 1 1 calc R U
C05 C 0.5836(6) 0.2726(3) 0.42241(18) 0.0530(15) Uani 1 1 d . .
H05 H 0.6410 0.2316 0.4306 0.064 Uiso 1 1 calc R U
C06 C 0.0786(6) 0.1584(4) 0.80075(19) 0.0568(16) Uani 1 1 d . .
C39 C 0.3791(5) 0.0293(3) -0.00809(18) 0.0379(12) Uani 1 1 d . .
H39 H 0.2975 0.0488 -0.0137 0.045 Uiso 1 1 calc R U
C08 C -0.0786(5) 0.2058(4) 0.66991(18) 0.0581(16) Uani 1 1 d . .
H08 H -0.1466 0.2327 0.6832 0.070 Uiso 1 1 calc R U
C09 C 0.0656(7) 0.1213(5) 0.2206(2) 0.075(2) Uani 1 1 d . .
C0G C 0.3750(5) 0.3317(3) -0.37649(17) 0.0478(14) Uani 1 1 d . .
H0G H 0.2859 0.3294 -0.3696 0.057 Uiso 1 1 calc R U
C0N C -0.1415(5) 0.1687(3) 0.91704(17) 0.0502(15) Uani 1 1 d . .
H0N H -0.2313 0.1642 0.9234 0.060 Uiso 1 1 calc R U
C0Y C -0.1012(5) 0.1624(4) 0.86506(18) 0.0528(16) Uani 1 1 d . .
H0Y H -0.1647 0.1554 0.8363 0.063 Uiso 1 1 calc R U
O15 O 0.1270(3) 0.28295(19) 0.50407(11) 0.0346(8) Uani 1 1 d . .
C0Q C -0.0067(6) 0.1293(4) 0.31355(18) 0.0490(15) Uani 1 1 d . .
C4 C -0.1137(5) 0.4358(3) 0.48931(17) 0.0364(12) Uani 1 1 d . .
H4 H -0.1903 0.3929 0.4822 0.044 Uiso 1 1 calc R U
C0F C 0.5963(6) 0.3212(4) -0.14877(19) 0.0645(18) Uani 1 1 d . .
H0F H 0.6697 0.3013 -0.1625 0.077 Uiso 1 1 calc R U
C0R C 0.4251(6) 0.3591(4) -0.27911(19) 0.0553(16) Uani 1 1 d . .
C0C C 0.1121(6) 0.1379(4) 0.68222(18) 0.0665(19) Uani 1 1 d . .
H0C H 0.1760 0.1161 0.7042 0.080 Uiso 1 1 calc R U
C62 C 0.4026(5) -0.0749(3) 0.48815(17) 0.0366(12) Uani 1 1 d . .
H62 H 0.3373 -0.1255 0.4799 0.044 Uiso 1 1 calc R U
C0H C -0.0464(5) 0.1757(3) 0.05830(17) 0.0347(12) Uani 1 1 d . .
C0A C 0.0403(6) 0.1178(4) 0.06914(19) 0.071(2) Uani 1 1 d . .
H0A H 0.0765 0.0900 0.0412 0.086 Uiso 1 1 calc R U
C3 C 0.1210(5) 0.4724(3) 0.51031(17) 0.0368(12) Uani 1 1 d . .
H3 H 0.2027 0.4536 0.5173 0.044 Uiso 1 1 calc R U
C0I C -0.1175(5) 0.1204(3) 0.34325(18) 0.0514(15) Uani 1 1 d . .
H0I H -0.2021 0.1132 0.3261 0.062 Uiso 1 1 calc R U
C0L C 0.6042(6) 0.3622(4) 0.17974(19) 0.0699(19) Uani 1 1 d . .
H0L H 0.6872 0.3655 0.1979 0.084 Uiso 1 1 calc R U
C0U C 0.3914(6) 0.3683(4) -0.1598(2) 0.071(2) Uani 1 1 d . .
H0U H 0.3205 0.3830 -0.1812 0.085 Uiso 1 1 calc R U
O53 O 0.3374(5) 0.8410(4) 0.2480(2) 0.112(2) Uani 1 1 d . .
C0W C 0.4524(6) 0.3812(4) 0.45160(19) 0.0622(17) Uani 1 1 d . .
H0W H 0.4215 0.4134 0.4791 0.075 Uiso 1 1 calc R U
C0S C -0.0686(5) 0.1965(4) 0.61554(18) 0.0548(16) Uani 1 1 d . .
H0S H -0.1326 0.2168 0.5929 0.066 Uiso 1 1 calc R U
C0M C 0.5413(5) 0.3245(3) -0.43839(15) 0.0331(12) Uani 1 1 d . .
C0J C 0.0136(5) 0.1748(3) 0.70458(17) 0.0431(14) Uani 1 1 d . .
C0O C 0.4174(7) 0.3647(5) 0.3002(2) 0.080(2) Uani 1 1 d . .
C1 C 0.4921(5) 0.0918(3) 0.00631(16) 0.0291(11) Uani 1 1 d . .
C0K C 0.6031(5) 0.3534(4) -0.34543(18) 0.0523(15) Uani 1 1 d . .
H0K H 0.6683 0.3632 -0.3173 0.063 Uiso 1 1 calc R U
C0Z C 0.4979(5) 0.3431(4) -0.18292(17) 0.0472(14) Uani 1 1 d . .
C0D C 0.0214(6) 0.1393(4) 0.16439(18) 0.0557(16) Uani 1 1 d . .
C1R C 0.0749(6) 0.1003(5) 0.1220(2) 0.082(2) Uani 1 1 d . .
H1R H 0.1357 0.0612 0.1291 0.098 Uiso 1 1 calc R U
C1L C 0.1215(5) 0.1440(4) 0.39704(18) 0.0532(15) Uani 1 1 d . .
H1L H 0.2049 0.1530 0.4153 0.064 Uiso 1 1 calc R U
C1H C 0.6403(5) 0.3436(3) -0.39728(17) 0.0451(14) Uani 1 1 d . .
H1H H 0.7298 0.3497 -0.4045 0.054 Uiso 1 1 calc R U
C1I C 0.5875(5) 0.3285(4) -0.09442(18) 0.0526(15) Uani 1 1 d . .
H1I H 0.6581 0.3155 -0.0722 0.063 Uiso 1 1 calc R U
C63 C 0.4642(4) 0.0832(3) 0.51158(17) 0.0338(11) Uani 1 1 d . .
H63 H 0.4406 0.1395 0.5192 0.041 Uiso 1 1 calc R U
N7 N 0.5079(5) 0.3512(3) 0.26362(15) 0.0661(15) Uani 1 1 d . .
H7 H 0.5825 0.3386 0.2766 0.079 Uiso 1 1 calc R U
C1K C 0.4931(6) 0.3555(4) 0.20820(18) 0.0528(16) Uani 1 1 d . .
C25 C 0.0075(5) 0.4080(3) 0.49956(16) 0.0293(11) Uani 1 1 d . .
C1G C -0.1043(6) 0.2124(3) 0.09915(18) 0.0534(15) Uani 1 1 d . .
H1G H -0.1665 0.2503 0.0916 0.064 Uiso 1 1 calc R U
C1A C -0.1023(5) 0.1223(3) 0.39826(17) 0.0466(14) Uani 1 1 d . .
H1A H -0.1787 0.1159 0.4175 0.056 Uiso 1 1 calc R U
C1W C 0.5453(6) 0.2867(4) 0.37007(19) 0.0608(17) Uani 1 1 d . .
H1W H 0.5776 0.2551 0.3427 0.073 Uiso 1 1 calc R U
N2 N -0.0258(5) 0.1304(3) 0.25776(15) 0.0629(14) Uani 1 1 d . .
H2A H -0.1036 0.1376 0.2452 0.076 Uiso 1 1 calc R U
C1Q C 0.0292(5) 0.1662(3) 0.85546(17) 0.0423(13) Uani 1 1 d . .
C1M C 0.4101(5) 0.3180(3) -0.42863(17) 0.0403(13) Uani 1 1 d . .
H1M H 0.3448 0.3046 -0.4565 0.048 Uiso 1 1 calc R U
O6 O 0.3128(5) 0.3887(4) 0.28770(15) 0.135(2) Uani 1 1 d . .
C1O C 0.1170(5) 0.1329(3) 0.62681(18) 0.0533(16) Uani 1 1 d . .
H1O H 0.1866 0.1092 0.6125 0.064 Uiso 1 1 calc R U
C1U C 0.3729(5) 0.3471(4) 0.12327(19) 0.0669(19) Uani 1 1 d . .
H1U H 0.2909 0.3410 0.1040 0.080 Uiso 1 1 calc R U
N1 N -0.0019(4) 0.1830(3) 0.75977(14) 0.0561(13) Uani 1 1 d . .
H1 H -0.0695 0.2060 0.7689 0.067 Uiso 1 1 calc R U
C1V C 0.0857(5) 0.1868(3) 0.95079(17) 0.0468(14) Uani 1 1 d . .
H1V H 0.1491 0.1956 0.9796 0.056 Uiso 1 1 calc R U
C2 C 0.6131(5) 0.0614(3) 0.01412(17) 0.0385(12) Uani 1 1 d . .
H2 H 0.6899 0.1031 0.0236 0.046 Uiso 1 1 calc R U
C1B C 0.5355(5) 0.3202(3) 0.46301(17) 0.0376(13) Uani 1 1 d . .
N8 N 0.4798(4) 0.3568(2) 0.09606(13) 0.0339(10) Uani 1 1 d . .
C1T C 0.3893(6) 0.3720(4) -0.10517(18) 0.0614(18) Uani 1 1 d . .
H1T H 0.3149 0.3892 -0.0907 0.074 Uiso 1 1 calc R U
C57 C 0.6464(9) 0.0381(7) 0.2011(4) 0.130(3) Uani 1 1 d . .
H57 H 0.6923 -0.0109 0.2012 0.156 Uiso 1 1 calc R U
N5 N 0.5098(4) 0.3361(3) -0.23823(14) 0.0575(13) Uani 1 1 d . .
H5 H 0.5782 0.3149 -0.2481 0.069 Uiso 1 1 calc R U
C10 C 0.4726(5) 0.3488(3) -0.33450(17) 0.0440(14) Uani 1 1 d . .
C100 C 0.3660(4) 0.0083(3) 0.50013(15) 0.0237(10) Uani 1 1 d . .
C12 C -0.0449(5) 0.1820(3) 0.95938(16) 0.0330(12) Uani 1 1 d . .
O20 O 0.1727(5) 0.1016(4) 0.23191(14) 0.131(2) Uani 1 1 d . .
C14 C -0.0708(6) 0.1935(4) 0.15228(18) 0.0593(16) Uani 1 1 d . .
H14 H -0.1120 0.2183 0.1799 0.071 Uiso 1 1 calc R U
N11 N 0.0506(6) 0.5271(4) 0.1838(2) 0.0824(17) Uani 1 1 d . .
C16 C 0.4605(6) 0.3462(4) 0.35729(18) 0.0599(17) Uani 1 1 d . .
C16E C 0.1345(8) 0.5674(7) 0.2221(3) 0.119(3) Uani 1 1 d . .
H16E H 0.1827 0.5292 0.2412 0.142 Uiso 1 1 calc R U
C17 C 0.1241(5) 0.1785(4) 0.89907(18) 0.0520(15) Uani 1 1 d . .
H17 H 0.2138 0.1811 0.8930 0.062 Uiso 1 1 calc R U
C7 C 0.9049(4) 0.4238(3) 0.00932(16) 0.0314(11) Uani 1 1 d . .
H7A H 0.8422 0.3727 0.0156 0.038 Uiso 1 1 calc R U
C18 C 0.1174(5) 0.1436(4) 0.34158(18) 0.0604(17) Uani 1 1 d . .
H18 H 0.1955 0.1526 0.3234 0.073 Uiso 1 1 calc R U
C19E C 0.3732(6) 0.3452(5) 0.1791(2) 0.088(2) Uani 1 1 d . .
H19E H 0.2937 0.3372 0.1963 0.106 Uiso 1 1 calc R U
O50 O 0.1828(5) 0.1344(4) 0.79363(13) 0.1006(18) Uani 1 1 d . .
C200 C 0.4942(11) -0.0552(6) 0.1428(3) 0.201(6) Uani 1 1 d . .
H20A H 0.5599 -0.0660 0.1186 0.301 Uiso 1 1 calc R U
H20B H 0.4115 -0.0530 0.1228 0.301 Uiso 1 1 calc R U
H20C H 0.4815 -0.1035 0.1681 0.301 Uiso 1 1 calc R U
C201 C 0.4567(10) 0.0945(8) 0.1635(4) 0.221(7) Uani 1 1 d . .
H20D H 0.4437 0.1239 0.1969 0.332 Uiso 1 1 calc R U
H20E H 0.3726 0.0631 0.1483 0.332 Uiso 1 1 calc R U
H20F H 0.4944 0.1395 0.1389 0.332 Uiso 1 1 calc R U
O16 O -0.0912(3) 0.25160(19) 0.49969(10) 0.0299(7) Uani 1 1 d . .
C38 C 0.0146(5) 0.3078(3) 0.50048(15) 0.0283(11) Uani 1 1 d . .
N12 N 0.4304(6) 0.9481(4) 0.3106(2) 0.0743(15) Uani 1 1 d . .
C52 C 0.3417(8) 0.9147(6) 0.2702(3) 0.099(3) Uani 1 1 d . .
H52 H 0.2796 0.9505 0.2584 0.119 Uiso 1 1 calc R U
C53 C 0.5321(8) 0.8997(6) 0.3273(3) 0.150(4) Uani 1 1 d . .
H53A H 0.4983 0.8537 0.3519 0.225 Uiso 1 1 calc R U
H53B H 0.6049 0.9409 0.3447 0.225 Uiso 1 1 calc R U
H53C H 0.5624 0.8714 0.2965 0.225 Uiso 1 1 calc R U
C54 C 0.4345(10) 1.0345(6) 0.3364(4) 0.171(4) Uani 1 1 d . .
H54A H 0.4208 1.0788 0.3099 0.257 Uiso 1 1 calc R U
H54B H 0.5197 1.0527 0.3553 0.257 Uiso 1 1 calc R U
H54C H 0.3656 1.0302 0.3614 0.257 Uiso 1 1 calc R U
N14 N 0.9466(6) 0.4480(4) 0.3343(2) 0.0835(19) Uani 1 1 d . .
O54 O 0.7848(5) 0.3566(4) 0.2914(2) 0.133(2) Uani 1 1 d . .
H54 H 0.8365 0.3199 0.2902 0.200 Uiso 1 1 calc R U
C55 C 0.8480(11) 0.4343(10) 0.3132(4) 0.243(9) Uani 1 1 d . .
H55 H 0.8030 0.4836 0.3103 0.292 Uiso 1 1 calc R U
C67 C 1.0267(11) 0.3804(9) 0.3477(4) 0.199(6) Uani 1 1 d . .
C56 C 1.0154(13) 0.5301(8) 0.3539(4) 0.289(10) Uani 1 1 d . .
H56A H 0.9816 0.5788 0.3358 0.434 Uiso 1 1 calc R U
H56B H 1.1082 0.5337 0.3478 0.434 Uiso 1 1 calc R U
H56C H 1.0046 0.5352 0.3918 0.434 Uiso 1 1 calc R U
C68 C -0.0329(11) 0.5742(7) 0.1563(5) 0.250(7) Uani 1 1 d . .
H68A H 0.0032 0.5928 0.1227 0.375 Uiso 1 1 calc R U
H68B H -0.0429 0.6272 0.1771 0.375 Uiso 1 1 calc R U
H68C H -0.1182 0.5362 0.1497 0.375 Uiso 1 1 calc R U

loop_
_atom_site_aniso_label
_atom_site_aniso_U_11
_atom_site_aniso_U_22
_atom_site_aniso_U_33
_atom_site_aniso_U_23
_atom_site_aniso_U_13
_atom_site_aniso_U_12
Ni2 0.0221(4) 0.0282(4) 0.0232(3) 0.0021(2) 0.0012(2) 0.0105(3)
Ni1 0.0228(4) 0.0270(4) 0.0232(3) -0.0011(2) 0.0005(2) 0.0100(3)
O56 0.0268(19) 0.035(2) 0.0350(17) -0.0099(13) -0.0019(13) 0.0177(15)
O70 0.026(2) 0.032(2) 0.0518(19) -0.0026(15) 0.0040(15) 0.0052(16)
C50 0.255(15) 0.152(11) 0.190(11) -0.060(8) -0.011(9) 0.079(10)
O5 0.090(4) 0.172(5) 0.034(2) -0.004(2) 0.002(2) 0.082(3)
C35 0.036(3) 0.029(3) 0.025(2) 0.0045(18) 0.002(2) 0.012(3)
O 0.027(2) 0.034(2) 0.055(2) 0.0052(15) 0.0059(15) 0.0043(16)
C202 0.025(3) 0.029(3) 0.025(2) 0.0028(18) 0.0049(18) 0.010(2)
O58 0.027(2) 0.039(2) 0.0370(17) 0.0093(14) 0.0049(13) 0.0164(16)
O4 0.030(2) 0.0262(19) 0.0392(18) 0.0006(13) 0.0023(14) 0.0087(16)
O3 0.028(2) 0.034(2) 0.0498(19) 0.0001(14) -0.0010(15) 0.0148(16)
N6 0.027(2) 0.045(3) 0.027(2) 0.0039(16) 0.0051(17) 0.014(2)
O1 0.038(2) 0.065(2) 0.0212(17) 0.0069(15) 0.0014(14) 0.0152(18)
N4 0.030(3) 0.044(3) 0.024(2) -0.0011(16) 0.0025(18) 0.013(2)
N3 0.030(3) 0.035(2) 0.025(2) -0.0018(16) 0.0029(17) 0.0116(19)
C60 0.022(3) 0.033(3) 0.016(2) 0.0041(18) 0.0003(17) 0.006(2)
C8 0.024(3) 0.026(3) 0.047(3) 0.009(2) 0.007(2) 0.015(2)
O2 0.035(2) 0.070(3) 0.0244(18) 0.0007(15) 0.0025(14) 0.0187(18)
C5 0.022(3) 0.030(3) 0.014(2) -0.0019(18) 0.0009(17) 0.006(2)
N10 0.059(4) 0.129(5) 0.053(3) 0.015(3) -0.016(3) -0.015(4)
O52 0.111(4) 0.102(4) 0.081(3) -0.042(3) 0.019(3) -0.006(3)
C02 0.033(4) 0.118(5) 0.028(3) 0.003(3) -0.002(2) 0.018(3)
C03 0.088(5) 0.143(6) 0.032(3) 0.006(3) 0.004(3) 0.073(5)
O150 0.095(5) 0.180(7) 0.102(4) -0.019(4) -0.029(4) 0.008(4)
C05 0.086(5) 0.051(4) 0.029(3) 0.005(2) 0.011(3) 0.031(3)
C06 0.061(4) 0.090(5) 0.029(3) 0.000(3) 0.005(3) 0.042(4)
C39 0.027(3) 0.029(3) 0.059(3) 0.001(2) -0.006(2) 0.012(2)
C08 0.064(4) 0.090(5) 0.034(3) 0.001(3) 0.008(3) 0.051(4)
C09 0.069(5) 0.138(6) 0.030(3) 0.011(3) 0.004(3) 0.057(4)
C0G 0.042(4) 0.078(4) 0.027(3) -0.001(2) 0.003(2) 0.019(3)
C0N 0.030(3) 0.090(4) 0.030(3) 0.003(3) -0.004(2) 0.010(3)
C0Y 0.041(4) 0.093(5) 0.023(3) 0.000(2) -0.006(2) 0.010(3)
O15 0.035(2) 0.0240(19) 0.0455(19) 0.0020(13) -0.0043(15) 0.0092(16)
C0Q 0.051(4) 0.076(4) 0.026(3) 0.003(2) -0.001(3) 0.027(3)
C4 0.025(3) 0.025(3) 0.059(3) 0.004(2) -0.002(2) 0.005(2)
C0F 0.057(4) 0.115(5) 0.034(3) 0.010(3) 0.013(3) 0.048(4)
C0R 0.064(4) 0.082(4) 0.027(3) -0.007(3) 0.001(3) 0.033(4)
C0C 0.079(5) 0.110(5) 0.025(3) -0.002(3) -0.007(3) 0.063(4)
C62 0.022(3) 0.029(3) 0.057(3) -0.008(2) -0.001(2) 0.002(2)
C0H 0.031(3) 0.043(3) 0.029(3) 0.005(2) 0.004(2) 0.003(3)
C0A 0.090(5) 0.111(5) 0.032(3) 0.005(3) 0.014(3) 0.065(4)
C3 0.022(3) 0.036(3) 0.055(3) 0.001(2) -0.003(2) 0.011(2)
C0I 0.041(4) 0.078(4) 0.035(3) -0.001(3) -0.005(3) 0.012(3)
C0L 0.044(4) 0.135(6) 0.032(3) 0.004(3) -0.013(3) 0.024(4)
C0U 0.075(5) 0.124(6) 0.031(3) 0.003(3) 0.000(3) 0.069(4)
O53 0.117(5) 0.118(5) 0.093(4) -0.031(3) 0.016(3) 0.000(4)
C0W 0.080(5) 0.091(5) 0.028(3) 0.002(3) 0.009(3) 0.048(4)
C0S 0.055(4) 0.092(5) 0.031(3) 0.008(3) 0.007(2) 0.049(3)
C0M 0.044(4) 0.038(3) 0.018(2) 0.0018(19) 0.005(2) 0.009(3)
C0J 0.049(4) 0.059(4) 0.026(3) 0.002(2) 0.006(2) 0.020(3)
C0O 0.081(6) 0.144(7) 0.026(3) 0.013(3) -0.002(3) 0.045(5)
C1 0.032(3) 0.024(3) 0.032(2) 0.0010(19) 0.003(2) 0.009(2)
C0K 0.047(4) 0.079(4) 0.028(3) -0.006(2) -0.008(2) 0.005(3)
C0Z 0.059(4) 0.068(4) 0.022(3) 0.000(2) 0.005(2) 0.032(3)
C0D 0.066(4) 0.085(5) 0.025(3) 0.005(3) 0.002(3) 0.036(4)
C1R 0.094(5) 0.140(6) 0.032(3) 0.008(3) 0.004(3) 0.079(5)
C1L 0.033(4) 0.099(5) 0.029(3) 0.004(3) -0.002(2) 0.019(3)
C1H 0.028(3) 0.078(4) 0.028(3) -0.003(2) -0.001(2) 0.005(3)
C1I 0.041(4) 0.095(5) 0.031(3) 0.006(3) 0.006(2) 0.038(3)
C63 0.025(3) 0.020(3) 0.058(3) -0.012(2) 0.003(2) 0.008(2)
N7 0.057(3) 0.122(4) 0.023(2) 0.011(2) 0.002(2) 0.024(3)
C1K 0.046(4) 0.093(5) 0.022(3) 0.006(3) 0.003(3) 0.017(3)
C25 0.030(3) 0.028(3) 0.033(2) 0.0034(19) 0.005(2) 0.012(2)
C1G 0.072(4) 0.063(4) 0.035(3) 0.005(2) 0.006(3) 0.037(3)
C1A 0.039(4) 0.073(4) 0.029(3) -0.002(2) -0.001(2) 0.016(3)
C1W 0.093(5) 0.063(4) 0.030(3) -0.006(2) 0.006(3) 0.026(4)
N2 0.061(4) 0.113(4) 0.023(2) 0.004(2) -0.006(2) 0.040(3)
C1Q 0.045(4) 0.063(4) 0.022(3) 0.003(2) 0.003(2) 0.019(3)
C1M 0.028(3) 0.064(4) 0.029(3) -0.005(2) -0.003(2) 0.010(3)
O6 0.116(5) 0.294(8) 0.027(2) 0.019(3) 0.008(2) 0.122(5)
C1O 0.063(4) 0.079(4) 0.031(3) -0.006(2) 0.000(3) 0.051(3)
C1U 0.037(4) 0.138(6) 0.032(3) 0.014(3) 0.002(3) 0.030(4)
N1 0.059(3) 0.100(4) 0.019(2) -0.002(2) 0.004(2) 0.043(3)
C1V 0.034(3) 0.081(4) 0.025(3) -0.002(2) -0.005(2) 0.012(3)
C2 0.028(3) 0.032(3) 0.053(3) 0.001(2) -0.003(2) 0.000(2)
C1B 0.038(3) 0.046(3) 0.026(3) 0.005(2) 0.000(2) 0.000(3)
N8 0.030(3) 0.047(3) 0.026(2) 0.0043(17) 0.0050(18) 0.011(2)
C1T 0.067(4) 0.107(5) 0.026(3) -0.001(3) 0.002(3) 0.061(4)
C57 0.104(8) 0.187(11) 0.104(7) 0.021(7) 0.003(6) 0.041(7)
N5 0.056(3) 0.104(4) 0.024(2) 0.000(2) 0.006(2) 0.046(3)
C10 0.044(4) 0.066(4) 0.024(3) -0.001(2) -0.002(2) 0.016(3)
C100 0.018(3) 0.029(3) 0.027(2) 0.0034(18) 0.0024(17) 0.012(2)
C12 0.032(3) 0.044(3) 0.023(3) 0.003(2) 0.001(2) 0.005(2)
O20 0.108(4) 0.286(7) 0.032(2) 0.021(3) 0.007(2) 0.124(5)
C14 0.086(5) 0.075(4) 0.023(3) 0.000(2) 0.011(3) 0.031(4)
N11 0.092(5) 0.072(4) 0.082(4) -0.025(3) -0.020(3) 0.020(3)
C16 0.062(4) 0.097(5) 0.024(3) 0.005(3) -0.001(3) 0.020(4)
C16E 0.111(7) 0.168(10) 0.066(5) -0.005(6) 0.009(5) -0.011(7)
C17 0.038(4) 0.092(5) 0.032(3) -0.002(3) -0.002(2) 0.030(3)
C7 0.022(3) 0.024(3) 0.048(3) 0.008(2) 0.007(2) 0.002(2)
C18 0.041(4) 0.119(5) 0.028(3) 0.012(3) 0.010(2) 0.030(4)
C19E 0.049(4) 0.194(8) 0.031(3) 0.011(4) 0.007(3) 0.045(5)
O50 0.097(4) 0.198(5) 0.032(2) -0.002(2) 0.002(2) 0.101(4)
C200 0.291(15) 0.183(11) 0.082(6) -0.035(6) 0.034(7) -0.099(10)
C201 0.176(12) 0.354(19) 0.185(11) 0.102(11) 0.025(8) 0.181(12)
O16 0.028(2) 0.0239(19) 0.0388(18) 0.0041(13) 0.0017(13) 0.0077(16)
C38 0.035(3) 0.024(3) 0.027(2) 0.0034(18) 0.000(2) 0.009(2)
N12 0.080(4) 0.078(4) 0.069(4) -0.004(3) -0.005(3) 0.027(3)
C52 0.074(6) 0.135(8) 0.091(6) 0.020(5) 0.014(5) 0.022(6)
C53 0.135(9) 0.147(9) 0.179(9) 0.010(7) -0.036(7) 0.069(7)
C54 0.237(13) 0.121(8) 0.171(9) -0.046(7) 0.029(8) 0.069(8)
N14 0.064(4) 0.116(5) 0.057(3) -0.005(3) -0.010(3) -0.018(4)
O54 0.072(4) 0.206(7) 0.108(4) 0.038(4) -0.040(3) -0.005(4)
C55 0.141(11) 0.43(2) 0.088(8) 0.075(10) -0.033(7) -0.150(12)
C67 0.147(11) 0.316(17) 0.172(10) 0.057(10) 0.016(7) 0.140(12)
C56 0.331(17) 0.329(17) 0.110(8) -0.081(9) 0.090(9) -0.248(15)
C68 0.258(15) 0.222(14) 0.278(15) 0.014(10) -0.146(12) 0.118(12)

loop_
_atom_type_symbol
_atom_type_description
_atom_type_scat_dispersion_real
_atom_type_scat_dispersion_imag
_atom_type_scat_source
C C 0.0033 0.0016 'International Tables Vol C Tables 4.2.6.8 and 6.1.1.4'
H H 0.0000 0.0000 'International Tables Vol C Tables 4.2.6.8 and 6.1.1.4'
N N 0.0061 0.0033 'International Tables Vol C Tables 4.2.6.8 and 6.1.1.4'
O O 0.0106 0.0060 'International Tables Vol C Tables 4.2.6.8 and 6.1.1.4'
Ni Ni 0.3393 1.1124 'International Tables Vol C Tables 4.2.6.8 and 6.1.1.4'

loop_
_geom_angle_atom_site_label_1
_geom_angle_atom_site_label_2
_geom_angle_atom_site_label_3
_geom_angle
_geom_angle_site_symmetry_1
_geom_angle_site_symmetry_3
O58 Ni2 O 113.18(12) . .
O58 Ni2 N8 88.35(13) . .
O Ni2 N8 88.08(13) . .
O58 Ni2 N6 94.38(13) . .
O Ni2 N6 90.14(13) . .
N8 Ni2 N6 177.17(15) . .
O58 Ni2 O3 93.77(12) . .
O Ni2 O3 152.97(12) . .
N8 Ni2 O3 90.63(13) . .
N6 Ni2 O3 89.95(13) . .
O58 Ni2 O4 155.16(12) . .
O Ni2 O4 91.32(12) . .
N8 Ni2 O4 88.41(12) . .
N6 Ni2 O4 89.43(12) . .
O3 Ni2 O4 61.65(11) . .
O58 Ni2 C35 124.70(15) . .
O Ni2 C35 122.04(15) . .
N8 Ni2 C35 90.47(13) . .
N6 Ni2 C35 88.61(13) . .
O3 Ni2 C35 30.95(12) . .
O4 Ni2 C35 30.73(12) . .
O56 Ni1 O70 112.02(12) . .
O56 Ni1 N4 92.63(13) . .
O70 Ni1 N4 94.02(13) . .
O56 Ni1 N3 90.80(12) . .
O70 Ni1 N3 84.66(13) . .
N4 Ni1 N3 176.57(14) . .
O56 Ni1 O15 94.37(12) . .
O70 Ni1 O15 153.14(12) . .
N4 Ni1 O15 89.48(13) . .
N3 Ni1 O15 90.28(12) . .
O56 Ni1 O16 155.73(12) . .
O70 Ni1 O16 92.19(12) . .
N4 Ni1 O16 87.05(12) . .
N3 Ni1 O16 89.84(12) . .
O15 Ni1 O16 61.36(11) . .
O56 Ni1 C38 125.22(15) . .
O70 Ni1 C38 122.52(14) . .
N4 Ni1 C38 88.63(13) . .
N3 Ni1 C38 89.42(13) . .
O15 Ni1 C38 30.85(12) . .
O16 Ni1 C38 30.53(12) . .
C60 O56 Ni1 130.5(3) . .
C60 O70 Ni1 151.4(3) 2_556 .
N11 C50 H50A 109.5 . .
N11 C50 H50B 109.5 . .
H50A C50 H50B 109.5 . .
N11 C50 H50C 109.5 . .
H50A C50 H50C 109.5 . .
H50B C50 H50C 109.5 . .
O4 C35 O3 121.1(4) . .
O4 C35 C1 119.7(4) . .
O3 C35 C1 119.1(4) . .
O4 C35 Ni2 60.9(2) . .
O3 C35 Ni2 60.4(2) . .
C1 C35 Ni2 175.9(3) . .
C5 O Ni2 152.7(3) . .
C8 C202 C7 119.2(4) . .
C8 C202 C5 120.5(4) . .
C7 C202 C5 120.2(4) . .
C5 O58 Ni2 133.6(3) 2_665 .
C35 O4 Ni2 88.4(3) . .
C35 O3 Ni2 88.7(3) . .
C1T N6 C1I 114.5(4) . .
C1T N6 Ni2 124.8(3) . .
C1I N6 Ni2 120.6(3) . .
C0H O1 C12 126.7(4) 1_556 .
C1L N4 C1A 115.6(4) . .
C1L N4 Ni1 123.8(3) . .
C1A N4 Ni1 120.2(3) . .
C0S N3 C1O 116.1(4) . .
C0S N3 Ni1 121.1(3) . .
C1O N3 Ni1 122.8(3) . .
O70 C60 O56 126.1(4) 2_556 .
O70 C60 C100 117.0(4) 2_556 .
O56 C60 C100 116.9(4) . .
C202 C8 C7 121.4(4) . 2_765
C202 C8 H8 119.3 . .
C7 C8 H8 119.3 2_765 .
C1B O2 C0M 125.0(4) 1_554 .
O C5 O58 125.9(4) . 2_665
O C5 C202 117.5(4) . .
O58 C5 C202 116.4(4) 2_665 .
C57 N10 C201 132.5(9) . .
C57 N10 C200 114.9(9) . .
C201 N10 C200 112.6(7) . .
N8 C02 C0L 122.7(5) . .
N8 C02 H02 118.6 . .
C0L C02 H02 118.6 . .
C0W C03 C16 120.4(5) . .
C0W C03 H03 119.8 . .
C16 C03 H03 119.8 . .
C57 O150 H150 109.5 . .
C1W C05 C1B 119.0(5) . .
C1W C05 H05 120.5 . .
C1B C05 H05 120.5 . .
O50 C06 N1 122.8(5) . .
O50 C06 C1Q 122.2(5) . .
N1 C06 C1Q 115.0(5) . .
C2 C39 C1 120.2(4) 2_655 .
C2 C39 H39 119.9 2_655 .
C1 C39 H39 119.9 . .
C0S C08 C0J 119.0(5) . .
C0S C08 H08 120.5 . .
C0J C08 H08 120.5 . .
O20 C09 N2 123.6(5) . .
O20 C09 C0D 122.2(5) . .
N2 C09 C0D 114.3(5) . .
C1M C0G C10 120.3(5) . .
C1M C0G H0G 119.8 . .
C10 C0G H0G 119.8 . .
C0Y C0N C12 118.7(5) . .
C0Y C0N H0N 120.7 . .
C12 C0N H0N 120.7 . .
C1Q C0Y C0N 121.1(4) . .
C1Q C0Y H0Y 119.4 . .
C0N C0Y H0Y 119.4 . .
C38 O15 Ni1 88.4(3) . .
C0I C0Q C18 117.5(4) . .
C0I C0Q N2 117.9(5) . .
C18 C0Q N2 124.5(5) . .
C25 C4 C3 119.8(4) . 2_566
C25 C4 H4 120.1 . .
C3 C4 H4 120.1 2_566 .
C0Z C0F C1I 120.1(5) . .
C0Z C0F H0F 119.9 . .
C1I C0F H0F 119.9 . .
O5 C0R N5 122.8(5) . .
O5 C0R C10 123.0(5) . .
N5 C0R C10 114.2(5) . .
C0J C0C C1O 120.1(5) . .
C0J C0C H0C 120.0 . .
C1O C0C H0C 120.0 . .
C63 C62 C100 120.3(4) 2_656 .
C63 C62 H62 119.8 2_656 .
C100 C62 H62 119.8 . .
C0A C0H C1G 119.9(4) . .
C0A C0H O1 127.1(4) . 1_554
C1G C0H O1 112.7(5) . 1_554
C0H C0A C1R 119.7(5) . .
C0H C0A H0A 120.2 . .
C1R C0A H0A 120.2 . .
C4 C3 C25 120.4(4) 2_566 .
C4 C3 H3 119.8 2_566 .
C25 C3 H3 119.8 . .
C1A C0I C0Q 119.5(5) . .
C1A C0I H0I 120.2 . .
C0Q C0I H0I 120.2 . .
C1K C0L C02 120.8(5) . .
C1K C0L H0L 119.6 . .
C02 C0L H0L 119.6 . .
C0Z C0U C1T 119.6(5) . .
C0Z C0U H0U 120.2 . .
C1T C0U H0U 120.2 . .
C1B C0W C03 119.0(5) . .
C1B C0W H0W 120.5 . .
C03 C0W H0W 120.5 . .
N3 C0S C08 124.6(4) . .
N3 C0S H0S 117.7 . .
C08 C0S H0S 117.7 . .
C1M C0M C1H 121.4(4) . .
C1M C0M O2 125.9(4) . .
C1H C0M O2 112.4(4) . .
C0C C0J C08 117.3(4) . .
C0C C0J N1 125.1(4) . .
C08 C0J N1 117.5(5) . .
O6 C0O N7 123.0(5) . .
O6 C0O C16 123.3(6) . .
N7 C0O C16 113.7(6) . .
C39 C1 C2 119.1(4) . .
C39 C1 C35 121.2(4) . .
C2 C1 C35 119.7(4) . .
C10 C0K C1H 121.4(4) . .
C10 C0K H0K 119.3 . .
C1H C0K H0K 119.3 . .
C0U C0Z C0F 116.5(4) . .
C0U C0Z N5 124.4(5) . .
C0F C0Z N5 119.1(5) . .
C14 C0D C1R 117.4(5) . .
C14 C0D C09 122.8(5) . .
C1R C0D C09 119.7(5) . .
C0D C1R C0A 121.6(5) . .
C0D C1R H1R 119.2 . .
C0A C1R H1R 119.2 . .
N4 C1L C18 125.0(5) . .
N4 C1L H1L 117.5 . .
C18 C1L H1L 117.5 . .
C0K C1H C0M 118.5(5) . .
C0K C1H H1H 120.8 . .
C0M C1H H1H 120.8 . .
N6 C1I C0F 124.0(4) . .
N6 C1I H1I 118.0 . .
C0F C1I H1I 118.0 . .
C100 C63 C62 120.5(4) . 2_656
C100 C63 H63 119.7 . .
C62 C63 H63 119.7 2_656 .
C0O N7 C1K 127.5(5) . .
C0O N7 H7 116.3 . .
C1K N7 H7 116.3 . .
C0L C1K C19E 116.8(5) . .
C0L C1K N7 118.2(5) . .
C19E C1K N7 124.8(5) . .
C4 C25 C3 119.8(4) . .
C4 C25 C38 119.7(4) . .
C3 C25 C38 120.5(4) . .
C0H C1G C14 120.3(5) . .
C0H C1G H1G 119.9 . .
C14 C1G H1G 119.9 . .
N4 C1A C0I 124.0(5) . .
N4 C1A H1A 118.0 . .
C0I C1A H1A 118.0 . .
C16 C1W C05 121.3(5) . .
C16 C1W H1W 119.3 . .
C05 C1W H1W 119.3 . .
C09 N2 C0Q 127.2(5) . .
C09 N2 H2A 116.4 . .
C0Q N2 H2A 116.4 . .
C0Y C1Q C17 118.9(4) . .
C0Y C1Q C06 123.7(4) . .
C17 C1Q C06 117.4(5) . .
C0M C1M C0G 119.1(4) . .
C0M C1M H1M 120.4 . .
C0G C1M H1M 120.4 . .
N3 C1O C0C 122.9(5) . .
N3 C1O H1O 118.6 . .
C0C C1O H1O 118.6 . .
N8 C1U C19E 124.5(5) . .
N8 C1U H1U 117.8 . .
C19E C1U H1U 117.8 . .
C06 N1 C0J 127.2(4) . .
C06 N1 H1 116.4 . .
C0J N1 H1 116.4 . .
C12 C1V C17 119.5(4) . .
C12 C1V H1V 120.3 . .
C17 C1V H1V 120.3 . .
C39 C2 C1 120.8(4) 2_655 .
C39 C2 H2 119.6 2_655 .
C1 C2 H2 119.6 . .
C0W C1B O2 126.3(4) . 1_556
C0W C1B C05 121.2(4) . .
O2 C1B C05 112.3(5) 1_556 .
C1U N8 C02 116.4(4) . .
C1U N8 Ni2 123.9(3) . .
C02 N8 Ni2 119.7(3) . .
N6 C1T C0U 125.3(5) . .
N6 C1T H1T 117.4 . .
C0U C1T H1T 117.4 . .
N10 C57 O150 120.3(9) . .
N10 C57 H57 119.8 . .
O150 C57 H57 119.8 . .
C0R N5 C0Z 128.0(4) . .
C0R N5 H5 116.0 . .
C0Z N5 H5 116.0 . .
C0K C10 C0G 119.1(4) . .
C0K C10 C0R 124.2(4) . .
C0G C10 C0R 116.7(5) . .
C63 C100 C62 119.1(4) . .
C63 C100 C60 120.3(4) . .
C62 C100 C60 120.6(4) . .
C1V C12 O1 125.3(4) . .
C1V C12 C0N 121.3(4) . .
O1 C12 C0N 113.2(4) . .
C0D C14 C1G 121.0(5) . .
C0D C14 H14 119.5 . .
C1G C14 H14 119.5 . .
C16E N11 C68 120.4(8) . .
C16E N11 C50 123.4(8) . .
C68 N11 C50 116.0(7) . .
C1W C16 C03 119.1(5) . .
C1W C16 C0O 123.0(5) . .
C03 C16 C0O 117.9(6) . .
O52 C16E N11 129.7(10) . .
O52 C16E H16E 115.1 . .
N11 C16E H16E 115.1 . .
C1V C17 C1Q 120.6(5) . .
C1V C17 H17 119.7 . .
C1Q C17 H17 119.7 . .
C202 C7 C8 119.3(4) . 2_765
C202 C7 H7A 120.3 . .
C8 C7 H7A 120.3 2_765 .
C1L C18 C0Q 118.3(5) . .
C1L C18 H18 120.9 . .
C0Q C18 H18 120.9 . .
C1K C19E C1U 118.7(5) . .
C1K C19E H19E 120.7 . .
C1U C19E H19E 120.7 . .
N10 C200 H20A 109.5 . .
N10 C200 H20B 109.5 . .
H20A C200 H20B 109.5 . .
N10 C200 H20C 109.5 . .
H20A C200 H20C 109.5 . .
H20B C200 H20C 109.5 . .
N10 C201 H20D 109.5 . .
N10 C201 H20E 109.5 . .
H20D C201 H20E 109.5 . .
N10 C201 H20F 109.5 . .
H20D C201 H20F 109.5 . .
H20E C201 H20F 109.5 . .
C38 O16 Ni1 88.4(3) . .
O16 C38 O15 121.8(4) . .
O16 C38 C25 118.9(4) . .
O15 C38 C25 119.2(4) . .
O16 C38 Ni1 61.0(2) . .
O15 C38 Ni1 60.8(2) . .
C25 C38 Ni1 175.6(3) . .
C52 N12 C53 120.1(6) . .
C52 N12 C54 123.9(7) . .
C53 N12 C54 115.9(7) . .
O53 C52 N12 124.3(8) . .
O53 C52 H52 117.9 . .
N12 C52 H52 117.9 . .
N12 C53 H53A 109.5 . .
N12 C53 H53B 109.5 . .
H53A C53 H53B 109.5 . .
N12 C53 H53C 109.5 . .
H53A C53 H53C 109.5 . .
H53B C53 H53C 109.5 . .
N12 C54 H54A 109.5 . .
N12 C54 H54B 109.5 . .
H54A C54 H54B 109.5 . .
N12 C54 H54C 109.5 . .
H54A C54 H54C 109.5 . .
H54B C54 H54C 109.5 . .
C55 N14 C56 127.9(13) . .
C55 N14 C67 125.0(11) . .
C56 N14 C67 107.1(9) . .
C55 O54 H54 109.5 . .
N14 C55 O54 128.2(15) . .
N14 C55 H55 115.9 . .
O54 C55 H55 115.9 . .
N14 C56 H56A 109.5 . .
N14 C56 H56B 109.5 . .
H56A C56 H56B 109.5 . .
N14 C56 H56C 109.5 . .
H56A C56 H56C 109.5 . .
H56B C56 H56C 109.5 . .
N11 C68 H68A 109.5 . .
N11 C68 H68B 109.5 . .
H68A C68 H68B 109.5 . .
N11 C68 H68C 109.5 . .
H68A C68 H68C 109.5 . .
H68B C68 H68C 109.5 . .

loop_
_geom_bond_atom_site_label_1
_geom_bond_atom_site_label_2
_geom_bond_distance
_geom_bond_site_symmetry_2
Ni2 O58 2.002(3) .
Ni2 O 2.025(3) .
Ni2 N8 2.079(3) .
Ni2 N6 2.093(3) .
Ni2 O3 2.136(3) .
Ni2 O4 2.146(3) .
Ni2 C35 2.457(4) .
Ni1 O56 2.013(3) .
Ni1 O70 2.032(3) .
Ni1 N4 2.076(3) .
Ni1 N3 2.091(3) .
Ni1 O15 2.146(3) .
Ni1 O16 2.150(3) .
Ni1 C38 2.457(4) .
O56 C60 1.251(5) .
O70 C60 1.250(4) 2_556
C50 N11 1.402(9) .
C50 H50A 0.9600 .
C50 H50B 0.9600 .
C50 H50C 0.9600 .
O5 C0R 1.189(6) .
C35 O4 1.256(5) .
C35 O3 1.264(5) .
C35 C1 1.498(6) .
O C5 1.241(5) .
C202 C8 1.385(6) .
C202 C7 1.388(5) .
C202 C5 1.507(6) .
O58 C5 1.253(5) 2_665
N6 C1T 1.314(5) .
N6 C1I 1.332(6) .
O1 C0H 1.373(5) 1_556
O1 C12 1.388(5) .
N4 C1L 1.320(6) .
N4 C1A 1.343(5) .
N3 C0S 1.326(5) .
N3 C1O 1.336(5) .
C60 O70 1.250(4) 2_556
C60 C100 1.507(5) .
C8 C7 1.389(6) 2_765
C8 H8 0.9300 .
O2 C1B 1.376(5) 1_554
O2 C0M 1.389(5) .
C5 O58 1.253(5) 2_665
N10 C57 1.251(9) .
N10 C201 1.352(9) .
N10 C200 1.503(9) .
O52 C16E 1.178(9) .
C02 N8 1.330(5) .
C02 C0L 1.371(6) .
C02 H02 0.9300 .
C03 C0W 1.387(6) .
C03 C16 1.389(7) .
C03 H03 0.9300 .
O150 C57 1.313(10) .
O150 H150 0.8200 .
C05 C1W 1.368(6) .
C05 C1B 1.385(6) .
C05 H05 0.9300 .
C06 O50 1.199(6) .
C06 N1 1.365(6) .
C06 C1Q 1.489(6) .
C39 C2 1.373(6) 2_655
C39 C1 1.380(6) .
C39 H39 0.9300 .
C08 C0S 1.371(6) .
C08 C0J 1.381(6) .
C08 H08 0.9300 .
C09 O20 1.196(6) .
C09 N2 1.372(7) .
C09 C0D 1.488(7) .
C0G C1M 1.388(6) .
C0G C10 1.392(6) .
C0G H0G 0.9300 .
C0N C0Y 1.387(6) .
C0N C12 1.390(6) .
C0N H0N 0.9300 .
C0Y C1Q 1.357(6) .
C0Y H0Y 0.9300 .
O15 C38 1.260(5) .
C0Q C0I 1.375(7) .
C0Q C18 1.392(7) .
C0Q N2 1.393(5) .
C4 C25 1.380(6) .
C4 C3 1.380(6) 2_566
C4 H4 0.9300 .
C0F C0Z 1.362(6) .
C0F C1I 1.366(6) .
C0F H0F 0.9300 .
C0R N5 1.381(6) .
C0R C10 1.502(7) .
C0C C0J 1.365(7) .
C0C C1O 1.385(6) .
C0C H0C 0.9300 .
C62 C63 1.384(6) 2_656
C62 C100 1.386(5) .
C62 H62 0.9300 .
C0H C0A 1.353(6) .
C0H C1G 1.358(6) .
C0H O1 1.373(5) 1_554
C0A C1R 1.382(6) .
C0A H0A 0.9300 .
C3 C4 1.380(6) 2_566
C3 C25 1.384(6) .
C3 H3 0.9300 .
C0I C1A 1.369(6) .
C0I H0I 0.9300 .
C0L C1K 1.362(7) .
C0L H0L 0.9300 .
C0U C0Z 1.362(7) .
C0U C1T 1.363(6) .
C0U H0U 0.9300 .
O53 C52 1.214(8) .
C0W C1B 1.364(6) .
C0W H0W 0.9300 .
C0S H0S 0.9300 .
C0M C1M 1.362(6) .
C0M C1H 1.389(6) .
C0J N1 1.399(5) .
C0O O6 1.207(7) .
C0O N7 1.370(7) .
C0O C16 1.506(7) .
C1 C2 1.388(6) .
C0K C10 1.364(6) .
C0K C1H 1.379(6) .
C0K H0K 0.9300 .
C0Z N5 1.394(5) .
C0D C14 1.362(7) .
C0D C1R 1.381(7) .
C1R H1R 0.9300 .
C1L C18 1.380(6) .
C1L H1L 0.9300 .
C1H H1H 0.9300 .
C1I H1I 0.9300 .
C63 C100 1.382(5) .
C63 C62 1.384(6) 2_656
C63 H63 0.9300 .
N7 C1K 1.384(5) .
N7 H7 0.8600 .
C1K C19E 1.370(7) .
C25 C38 1.506(6) .
C1G C14 1.392(6) .
C1G H1G 0.9300 .
C1A H1A 0.9300 .
C1W C16 1.366(7) .
C1W H1W 0.9300 .
N2 H2A 0.8600 .
C1Q C17 1.402(6) .
C1M H1M 0.9300 .
C1O H1O 0.9300 .
C1U N8 1.305(6) .
C1U C19E 1.390(6) .
C1U H1U 0.9300 .
N1 H1 0.8600 .
C1V C12 1.352(6) .
C1V C17 1.378(6) .
C1V H1V 0.9300 .
C2 C39 1.373(6) 2_655
C2 H2 0.9300 .
C1B O2 1.376(5) 1_556
C1T H1T 0.9300 .
C57 H57 0.9300 .
N5 H5 0.8600 .
C14 H14 0.9300 .
N11 C16E 1.313(8) .
N11 C68 1.353(9) .
C16E H16E 0.9300 .
C17 H17 0.9300 .
C7 C8 1.389(6) 2_765
C7 H7A 0.9300 .
C18 H18 0.9300 .
C19E H19E 0.9300 .
C200 H20A 0.9600 .
C200 H20B 0.9600 .
C200 H20C 0.9600 .
C201 H20D 0.9600 .
C201 H20E 0.9600 .
C201 H20F 0.9600 .
O16 C38 1.248(5) .
N12 C52 1.345(8) .
N12 C53 1.406(8) .
N12 C54 1.423(8) .
C52 H52 0.9300 .
C53 H53A 0.9600 .
C53 H53B 0.9600 .
C53 H53C 0.9600 .
C54 H54A 0.9600 .
C54 H54B 0.9600 .
C54 H54C 0.9600 .
N14 C55 1.094(9) .
N14 C56 1.372(10) .
N14 C67 1.429(10) .
O54 C55 1.320(12) .
O54 H54 0.8200 .
C55 H55 0.9300 .
C56 H56A 0.9600 .
C56 H56B 0.9600 .
C56 H56C 0.9600 .
C68 H68A 0.9600 .
C68 H68B 0.9600 .
C68 H68C 0.9600 .
